data_7157780
loop_
_publ_author_name
'Yang, Zhen'
'He, Jing'
'Wei, Yueting'
'Li, Weiwei'
'Liu, Ping'
'Zhao, Jixing'
'Wei, Yu'

_publ_section_title
;
 NCS-promoted thiocyanation and selenocyanation of
 pyrrolo[1,2-a]quinoxalines
;
_journal_issue 44
_journal_name_full 'Organic &amp; Biomolecular Chemistry'
_journal_page_first 9088
_journal_page_last 9094
_journal_paper_doi 10.1039/D0OB01818J
_journal_volume 18
_journal_year 2020
_chemical_formula_moiety 'C12 H7 N3 S'
_chemical_formula_sum 'C12 H7 N3 S'
_chemical_formula_weight 225.27
_space_group_crystal_system monoclinic
_space_group_IT_number 7
_space_group_name_Hall 'P -2yac'
_space_group_name_H-M_alt 'P 1 n 1'
_atom_sites_solution_hydrogens geom
_atom_sites_solution_primary dual
_audit_creation_date 2019-07-27
_audit_creation_method
;
Olex2 1.2
(compiled 2018.05.29 svn.r3508 for OlexSys, GUI svn.r5506)
;
_audit_update_record
;
2019-07-27 deposited with the CCDC.	2020-10-27 downloaded from the CCDC.
;
_cell_angle_alpha 90
_cell_angle_beta 117.9340(10)
_cell_angle_gamma 90
_cell_formula_units_Z 8
_cell_length_a 16.2160(5)
_cell_length_b 8.5645(2)
_cell_length_c 16.5649(5)
_cell_measurement_reflns_used 5390
_cell_measurement_temperature 150
_cell_measurement_theta_max 26.327
_cell_measurement_theta_min 2.410
_cell_volume 2032.52(10)
_computing_cell_refinement 'SAINT V8.38A (?, 2016)'
_computing_data_reduction 'SAINT V8.38A (?, 2016)'
_computing_molecular_graphics 'Olex2 (Dolomanov et al., 2009)'
_computing_publication_material 'Olex2 (Dolomanov et al., 2009)'
_computing_structure_refinement 'ShelXL (Sheldrick, 2015)'
_computing_structure_solution 'ShelXT (Sheldrick, 2015)'
_diffrn_ambient_temperature 150.0
_diffrn_measured_fraction_theta_full 0.994
_diffrn_measured_fraction_theta_max 0.988
_diffrn_measurement_device_type 'Bruker APEX-II CCD'
_diffrn_radiation_type MoK\a
_diffrn_radiation_wavelength 0.71073
_diffrn_reflns_av_R_equivalents 0.0540
_diffrn_reflns_av_unetI/netI 0.0683
_diffrn_reflns_Laue_measured_fraction_full 0.994
_diffrn_reflns_Laue_measured_fraction_max 0.988
_diffrn_reflns_limit_h_max 20
_diffrn_reflns_limit_h_min -20
_diffrn_reflns_limit_k_max 9
_diffrn_reflns_limit_k_min -10
_diffrn_reflns_limit_l_max 20
_diffrn_reflns_limit_l_min -20
_diffrn_reflns_number 18145
_diffrn_reflns_point_group_measured_fraction_full 0.931
_diffrn_reflns_point_group_measured_fraction_max 0.916
_diffrn_reflns_theta_full 25.242
_diffrn_reflns_theta_max 26.379
_diffrn_reflns_theta_min 2.378
_exptl_absorpt_coefficient_mu 0.289
_exptl_absorpt_correction_T_max 0.7454
_exptl_absorpt_correction_T_min 0.6802
_exptl_absorpt_correction_type multi-scan
_exptl_absorpt_process_details
'SADABS-2016/2 (Bruker,2016/2) was used for absorption correction. wR2(int) was 0.1050 before and 0.0558 after correction. The Ratio of minimum to maximum transmission is 0.9125. The \l/2 correction factor is Not present.'
_exptl_crystal_colour yellow
_exptl_crystal_colour_primary yellow
_exptl_crystal_density_diffrn 1.472
_exptl_crystal_description block
_exptl_crystal_F_000 928
_exptl_crystal_size_max 0.16
_exptl_crystal_size_mid 0.12
_exptl_crystal_size_min 0.08
_refine_diff_density_max 0.285
_refine_diff_density_min -0.274
_refine_diff_density_rms 0.058
_refine_ls_abs_structure_details
;
 Flack x determined using 2226 quotients [(I+)-(I-)]/[(I+)+(I-)]
 (Parsons, Flack and Wagner, Acta Cryst. B69 (2013) 249-259).
;
_refine_ls_abs_structure_Flack 0.09(7)
_refine_ls_extinction_method none
_refine_ls_goodness_of_fit_ref 1.046
_refine_ls_hydrogen_treatment constr
_refine_ls_matrix_type full
_refine_ls_number_parameters 577
_refine_ls_number_reflns 7628
_refine_ls_number_restraints 2
_refine_ls_restrained_S_all 1.045
_refine_ls_R_factor_all 0.0683
_refine_ls_R_factor_gt 0.0451
_refine_ls_shift/su_max 0.003
_refine_ls_shift/su_mean 0.000
_refine_ls_structure_factor_coef Fsqd
_refine_ls_weighting_details 'w=1/[\s^2^(Fo^2^)+(0.0319P)^2^+0.6438P] where P=(Fo^2^+2Fc^2^)/3'
_refine_ls_weighting_scheme calc
_refine_ls_wR_factor_gt 0.0869
_refine_ls_wR_factor_ref 0.0997
_reflns_Friedel_coverage 0.851
_reflns_Friedel_fraction_full 0.868
_reflns_Friedel_fraction_max 0.843
_reflns_number_gt 5963
_reflns_number_total 7628
_reflns_threshold_expression 'I > 2\s(I)'
_cod_data_source_file d0ob01818j2.cif
_cod_data_source_block 22019820shz_0m
_cod_database_code 7157780
_shelx_shelxl_version_number 2018/3
_shelx_space_group_comment
;
The symmetry employed for this shelxl refinement is uniquely defined
by the following loop, which should always be used as a source of
symmetry information in preference to the above space-group names.
They are only intended as comments.
;
_shelx_estimated_absorpt_t_max 0.977
_shelx_estimated_absorpt_t_min 0.955
_olex2_refinement_description
;
1. Fixed Uiso
 At 1.2 times of:
  All C(H) groups
2.a Aromatic/amide H refined with riding coordinates:
 C4(H4), C19(H19), C31(H31), C22(H22), C9(H9), C14(H14), C21(H21), C2(H2),
 C16(H16), C40(H40), C15(H15), C37(H37), C13(H13), C34(H34), C10(H10), C1(H1),
 C26(H26), C28(H28), C33(H33), C3(H3), C45(H45), C27(H27), C39(H39), C7(H7),
 C46(H46), C38(H38), C43(H43), C25(H25)
;
_olex2_submission_special_instructions 'No special instructions were received'

loop_
_space_group_symop_operation_xyz
'x, y, z'
'x+1/2, -y, z+1/2'

loop_
_atom_site_label
_atom_site_type_symbol
_atom_site_fract_x
_atom_site_fract_y
_atom_site_fract_z
_atom_site_U_iso_or_equiv
_atom_site_adp_type
_atom_site_occupancy
_atom_site_site_symmetry_order
_atom_site_calc_flag
_atom_site_refinement_flags_posn
_atom_site_refinement_flags_adp
_atom_site_refinement_flags_occupancy
_atom_site_disorder_assembly
_atom_site_disorder_group
S1 S 0.44611(6) 0.77938(11) 0.03873(6) 0.0252(2) Uani 1 1 d . . . . .
S3 S 0.55753(6) 0.98125(11) 0.59008(6) 0.0279(2) Uani 1 1 d . . . . .
S4 S 0.55470(6) 0.47269(11) 0.96005(6) 0.0231(2) Uani 1 1 d . . . . .
S2 S 0.44168(6) 0.27878(11) 0.41033(6) 0.0255(2) Uani 1 1 d . . . . .
N4 N 0.5258(2) 0.4568(3) 0.1301(2) 0.0256(8) Uani 1 1 d . . . . .
C18 C 0.5704(2) 0.5000(4) 0.2221(2) 0.0211(10) Uani 1 1 d . . . . .
N8 N 0.54452(19) 0.9049(4) 0.7504(2) 0.0213(8) Uani 1 1 d . . . . .
N12 N 0.6205(2) 0.1739(4) 1.0404(2) 0.0300(8) Uani 1 1 d . . . . .
N10 N 0.53755(19) 0.3987(3) 0.78595(19) 0.0198(7) Uani 1 1 d . . . . .
N1 N 0.45784(19) 0.8523(4) 0.2103(2) 0.0217(8) Uani 1 1 d . . . . .
N11 N 0.4739(2) 0.3050(4) 0.6029(2) 0.0292(8) Uani 1 1 d . . . . .
N5 N 0.46165(19) 0.3551(4) 0.25366(19) 0.0198(7) Uani 1 1 d . . . . .
C11 C 0.4118(3) 0.7838(4) 0.1247(2) 0.0223(9) Uani 1 1 d . . . . .
C4 C 0.5829(2) 1.0162(5) 0.2082(3) 0.0241(10) Uani 1 1 d . . . . .
H4 H 0.563835 0.990552 0.146134 0.029 Uiso 1 1 calc R . . . .
C19 C 0.4533(2) 0.3673(4) 0.1038(2) 0.0246(9) Uani 1 1 d . . . . .
H19 H 0.421791 0.337545 0.041297 0.029 Uiso 1 1 calc R . . . .
N6 N 0.3737(2) 0.5785(4) 0.4271(2) 0.0330(9) Uani 1 1 d . . . . .
N7 N 0.6233(2) 0.6798(4) 0.5733(2) 0.0303(8) Uani 1 1 d . . . . .
C29 C 0.4291(3) 0.2589(4) 0.6524(3) 0.0232(9) Uani 1 1 d . . . . .
C32 C 0.5826(2) 0.4455(4) 0.7356(3) 0.0233(10) Uani 1 1 d . . . . .
C47 C 0.5903(2) 0.9749(4) 0.7067(3) 0.0242(9) Uani 1 1 d . . . . .
C5 C 0.5349(2) 0.9536(4) 0.2519(2) 0.0199(9) Uani 1 1 d . . . . .
C31 C 0.5468(2) 0.3932(4) 0.6444(2) 0.0257(9) Uani 1 1 d . . . . .
H31 H 0.578382 0.424939 0.611224 0.031 Uiso 1 1 calc R . . . .
C17 C 0.5404(2) 0.4554(4) 0.2864(2) 0.0196(9) Uani 1 1 d . . . . .
C20 C 0.4175(2) 0.3105(4) 0.1620(3) 0.0237(10) Uani 1 1 d . . . . .
C22 C 0.3400(3) 0.1994(5) 0.2278(3) 0.0244(10) Uani 1 1 d . . . . .
H22 H 0.295427 0.140848 0.237101 0.029 Uiso 1 1 calc R . . . .
N2 N 0.5185(2) 0.9491(4) 0.3936(2) 0.0288(8) Uani 1 1 d . . . . .
C12 C 0.4051(2) 0.9582(4) -0.0091(2) 0.0250(9) Uani 1 1 d . . . . .
N3 N 0.3790(2) 1.0789(4) -0.0405(2) 0.0320(9) Uani 1 1 d . . . . .
N9 N 0.4844(2) 0.8013(4) 0.8766(2) 0.0260(8) Uani 1 1 d . . . . .
C9 C 0.3363(3) 0.7095(5) 0.2040(3) 0.0271(10) Uani 1 1 d . . . . .
H9 H 0.292732 0.662262 0.219652 0.033 Uiso 1 1 calc R . . . .
C41 C 0.4665(2) 0.8044(4) 0.7194(2) 0.0204(9) Uani 1 1 d . . . . .
C14 C 0.6971(3) 0.6446(5) 0.3403(3) 0.0285(11) Uani 1 1 d . . . . .
H14 H 0.751937 0.706215 0.359927 0.034 Uiso 1 1 calc R . . . .
C36 C 0.5948(2) 0.2942(4) 1.0076(2) 0.0223(9) Uani 1 1 d . . . . .
C21 C 0.3433(2) 0.2137(5) 0.1454(3) 0.0252(10) Uani 1 1 d . . . . .
H21 H 0.302350 0.165961 0.088861 0.030 Uiso 1 1 calc R . . . .
C2 C 0.6861(3) 1.1537(5) 0.3439(3) 0.0269(11) Uani 1 1 d . . . . .
H2 H 0.738012 1.221082 0.375308 0.032 Uiso 1 1 calc R . . . .
C48 C 0.5973(2) 0.8018(5) 0.5800(2) 0.0241(9) Uani 1 1 d . . . . .
C16 C 0.5874(2) 0.5099(5) 0.3751(3) 0.0252(10) Uani 1 1 d . . . . .
H16 H 0.566323 0.483074 0.418013 0.030 Uiso 1 1 calc R . . . .
C40 C 0.4172(3) 0.7490(5) 0.6308(3) 0.0259(10) Uani 1 1 d . . . . .
H40 H 0.436462 0.777513 0.586735 0.031 Uiso 1 1 calc R . . . .
C15 C 0.6648(2) 0.6028(5) 0.4012(3) 0.0270(10) Uani 1 1 d . . . . .
H15 H 0.696789 0.639209 0.462472 0.032 Uiso 1 1 calc R . . . .
C37 C 0.3615(2) 0.6599(5) 0.7587(3) 0.0282(10) Uani 1 1 d . . . . .
H37 H 0.342224 0.629323 0.802363 0.034 Uiso 1 1 calc R . . . .
C13 C 0.6488(2) 0.5957(5) 0.2508(3) 0.0266(10) Uani 1 1 d . . . . .
H13 H 0.669061 0.627605 0.208097 0.032 Uiso 1 1 calc R . . . .
C34 C 0.6580(2) 0.5538(5) 0.8726(3) 0.0244(10) Uani 1 1 d . . . . .
H34 H 0.701928 0.612734 0.922934 0.029 Uiso 1 1 calc R . . . .
C10 C 0.3381(3) 0.6974(5) 0.1207(3) 0.0274(10) Uani 1 1 d . . . . .
H10 H 0.295401 0.638791 0.069368 0.033 Uiso 1 1 calc R . . . .
C24 C 0.4006(2) 0.4585(5) 0.4200(2) 0.0245(9) Uani 1 1 d . . . . .
C1 C 0.6390(3) 1.0949(5) 0.3875(3) 0.0272(11) Uani 1 1 d . . . . .
H1 H 0.658778 1.122282 0.449406 0.033 Uiso 1 1 calc R . . . .
C8 C 0.4119(3) 0.8058(5) 0.2599(3) 0.0252(9) Uani 1 1 d . . . . .
C26 C 0.3369(2) 0.1416(5) 0.7449(3) 0.0265(10) Uani 1 1 d . . . . .
H26 H 0.305516 0.100920 0.776504 0.032 Uiso 1 1 calc R . . . .
C28 C 0.3494(3) 0.1623(5) 0.6071(3) 0.0319(11) Uani 1 1 d . . . . .
H28 H 0.327187 0.137313 0.544427 0.038 Uiso 1 1 calc R . . . .
C33 C 0.6553(2) 0.5410(5) 0.7882(3) 0.0254(10) Uani 1 1 d . . . . .
H33 H 0.696671 0.589979 0.770179 0.031 Uiso 1 1 calc R . . . .
C30 C 0.4592(2) 0.2968(4) 0.7451(2) 0.0199(9) Uani 1 1 d . . . . .
C3 C 0.6575(3) 1.1144(5) 0.2540(3) 0.0281(10) Uani 1 1 d . . . . .
H3 H 0.689685 1.155668 0.223355 0.034 Uiso 1 1 calc R . . . .
C45 C 0.6651(3) 1.0441(5) 0.8558(3) 0.0291(11) Uani 1 1 d . . . . .
H45 H 0.708706 1.090320 0.911822 0.035 Uiso 1 1 calc R . . . .
C44 C 0.5911(3) 0.9470(4) 0.8421(3) 0.0241(10) Uani 1 1 d . . . . .
C27 C 0.3040(3) 0.1042(5) 0.6532(3) 0.0308(11) Uani 1 1 d . . . . .
H27 H 0.250749 0.039262 0.622569 0.037 Uiso 1 1 calc R . . . .
C39 C 0.3401(3) 0.6525(5) 0.6052(3) 0.0319(11) Uani 1 1 d . . . . .
H39 H 0.305850 0.617643 0.543776 0.038 Uiso 1 1 calc R . . . .
C7 C 0.4445(3) 0.8597(4) 0.3495(3) 0.0288(9) Uani 1 1 d . . . . .
H7 H 0.410834 0.829464 0.380934 0.035 Uiso 1 1 calc R . . . .
C46 C 0.6626(3) 1.0601(5) 0.7713(3) 0.0293(11) Uani 1 1 d . . . . .
H46 H 0.704995 1.121187 0.759924 0.035 Uiso 1 1 calc R . . . .
C38 C 0.3134(3) 0.6069(5) 0.6710(3) 0.0312(11) Uani 1 1 d . . . . .
H38 H 0.261592 0.538957 0.654478 0.037 Uiso 1 1 calc R . . . .
C43 C 0.5578(3) 0.8900(4) 0.9016(3) 0.0284(10) Uani 1 1 d . . . . .
H43 H 0.591286 0.918304 0.964258 0.034 Uiso 1 1 calc R . . . .
C35 C 0.5856(2) 0.4659(4) 0.8712(2) 0.0210(9) Uani 1 1 d . . . . .
C6 C 0.5626(3) 0.9957(5) 0.3428(3) 0.0252(10) Uani 1 1 d . . . . .
C25 C 0.4142(2) 0.2366(4) 0.7913(3) 0.0234(10) Uani 1 1 d . . . . .
H25 H 0.435876 0.260037 0.854117 0.028 Uiso 1 1 calc R . . . .
C23 C 0.4133(2) 0.2858(4) 0.2941(3) 0.0238(10) Uani 1 1 d . . . . .
C42 C 0.4388(2) 0.7585(4) 0.7854(3) 0.0224(10) Uani 1 1 d . . . . .

loop_
_atom_site_aniso_label
_atom_site_aniso_U_11
_atom_site_aniso_U_22
_atom_site_aniso_U_33
_atom_site_aniso_U_23
_atom_site_aniso_U_13
_atom_site_aniso_U_12
S1 0.0344(4) 0.0220(4) 0.0223(4) 0.0014(4) 0.0158(3) 0.0036(4)
S3 0.0375(4) 0.0261(5) 0.0253(4) 0.0028(4) 0.0192(3) 0.0022(4)
S4 0.0291(4) 0.0218(4) 0.0201(4) 0.0009(4) 0.0131(3) 0.0024(4)
S2 0.0322(4) 0.0269(5) 0.0210(4) 0.0019(4) 0.0154(3) 0.0007(4)
N4 0.0403(15) 0.0175(15) 0.0222(14) -0.0005(13) 0.0174(11) 0.0009(13)
C18 0.0272(17) 0.0195(18) 0.0160(17) 0.0044(15) 0.0095(13) 0.0056(15)
N8 0.0271(13) 0.0205(16) 0.0180(13) -0.0012(13) 0.0120(10) 0.0016(12)
N12 0.0363(15) 0.0288(17) 0.0247(15) -0.0005(14) 0.0142(11) 0.0016(15)
N10 0.0245(13) 0.0171(15) 0.0200(14) 0.0020(12) 0.0123(10) 0.0026(12)
N1 0.0259(13) 0.0226(16) 0.0207(14) 0.0039(13) 0.0143(10) 0.0033(12)
N11 0.0452(16) 0.0227(17) 0.0248(15) 0.0005(13) 0.0208(11) 0.0006(14)
N5 0.0251(13) 0.0205(15) 0.0158(13) -0.0004(12) 0.0111(10) 0.0000(12)
C11 0.0297(17) 0.0178(18) 0.0189(17) 0.0011(15) 0.0109(12) 0.0013(15)
C4 0.0231(16) 0.028(2) 0.0216(17) 0.0017(16) 0.0109(12) 0.0025(16)
C19 0.0407(18) 0.0197(19) 0.0143(16) -0.0015(15) 0.0137(12) 0.0038(16)
N6 0.0394(16) 0.0325(19) 0.0323(16) -0.0007(15) 0.0211(11) 0.0003(15)
N7 0.0339(15) 0.0330(18) 0.0291(15) 0.0014(14) 0.0192(11) -0.0020(14)
C29 0.0316(17) 0.0182(18) 0.0226(17) -0.0009(15) 0.0151(12) 0.0012(15)
C32 0.0265(16) 0.0206(19) 0.0242(18) 0.0058(15) 0.0131(12) 0.0058(15)
C47 0.0293(16) 0.0227(19) 0.0280(17) -0.0011(16) 0.0195(12) 0.0005(15)
C5 0.0210(16) 0.0189(18) 0.0170(16) 0.0013(15) 0.0066(12) 0.0051(14)
C31 0.0394(18) 0.0217(19) 0.0224(16) 0.0023(15) 0.0198(12) 0.0022(16)
C17 0.0202(14) 0.0166(18) 0.0245(17) 0.0023(15) 0.0126(11) 0.0027(14)
C20 0.0294(17) 0.0195(18) 0.0232(17) 0.0041(15) 0.0130(13) 0.0049(15)
C22 0.0269(16) 0.0231(19) 0.0250(18) 0.0001(16) 0.0137(12) -0.0028(15)
N2 0.0449(16) 0.0254(17) 0.0214(14) 0.0037(13) 0.0198(11) 0.0053(14)
C12 0.0302(17) 0.027(2) 0.0201(17) -0.0054(16) 0.0136(12) -0.0032(16)
N3 0.0369(16) 0.0296(18) 0.0305(17) 0.0031(15) 0.0167(12) 0.0015(14)
N9 0.0393(15) 0.0222(16) 0.0226(14) 0.0011(13) 0.0196(10) 0.0036(13)
C9 0.0310(17) 0.025(2) 0.0290(18) 0.0039(17) 0.0169(13) 0.0032(16)
C41 0.0221(15) 0.0202(18) 0.0180(16) 0.0002(15) 0.0088(12) 0.0030(15)
C14 0.0223(16) 0.030(2) 0.034(2) -0.0017(18) 0.0136(13) -0.0029(17)
C36 0.0211(15) 0.028(2) 0.0162(16) -0.0034(16) 0.0075(12) -0.0012(15)
C21 0.0240(17) 0.024(2) 0.0225(19) -0.0023(17) 0.0066(13) -0.0001(16)
C2 0.0212(17) 0.026(2) 0.026(2) -0.0020(17) 0.0043(14) 0.0010(16)
C48 0.0248(15) 0.031(2) 0.0195(16) 0.0002(16) 0.0128(11) -0.0042(16)
C16 0.0245(17) 0.028(2) 0.0227(18) -0.0008(16) 0.0104(13) -0.0013(16)
C40 0.0268(16) 0.031(2) 0.0260(17) -0.0019(17) 0.0171(12) 0.0005(16)
C15 0.0275(17) 0.033(2) 0.0199(17) -0.0040(17) 0.0110(13) 0.0008(17)
C37 0.0286(16) 0.030(2) 0.0345(18) 0.0086(17) 0.0220(12) 0.0057(16)
C13 0.0320(17) 0.025(2) 0.0283(18) 0.0001(16) 0.0189(12) 0.0007(16)
C34 0.0231(17) 0.0227(19) 0.0256(19) -0.0016(16) 0.0100(13) -0.0011(15)
C10 0.0297(17) 0.024(2) 0.0293(19) 0.0011(17) 0.0149(13) 0.0005(16)
C24 0.0258(16) 0.029(2) 0.0223(17) 0.0012(16) 0.0145(12) -0.0039(15)
C1 0.0294(18) 0.034(2) 0.0131(17) 0.0005(17) 0.0053(13) 0.0077(18)
C8 0.0338(17) 0.0231(19) 0.0260(17) 0.0014(16) 0.0202(12) 0.0026(16)
C26 0.0255(17) 0.027(2) 0.0301(19) 0.0040(17) 0.0152(13) -0.0003(16)
C28 0.037(2) 0.022(2) 0.031(2) -0.0053(18) 0.0118(15) -0.0025(17)
C33 0.0213(15) 0.028(2) 0.0314(18) 0.0045(17) 0.0156(12) -0.0019(15)
C30 0.0219(16) 0.0143(17) 0.0211(17) 0.0018(15) 0.0080(12) 0.0031(14)
C3 0.0262(17) 0.029(2) 0.0292(19) 0.0055(17) 0.0133(13) 0.0053(16)
C45 0.0316(18) 0.025(2) 0.028(2) -0.0022(17) 0.0123(14) -0.0019(17)
C44 0.0315(18) 0.0207(18) 0.0177(17) -0.0006(15) 0.0096(13) 0.0075(16)
C27 0.0280(19) 0.029(2) 0.031(2) -0.0035(18) 0.0099(15) -0.0043(17)
C39 0.0235(18) 0.031(2) 0.036(2) -0.0083(19) 0.0097(14) -0.0006(17)
C7 0.0429(18) 0.0221(19) 0.0312(18) 0.0067(16) 0.0256(13) 0.0078(16)
C46 0.0268(18) 0.026(2) 0.033(2) 0.0018(17) 0.0126(14) 0.0031(16)
C38 0.0283(18) 0.028(2) 0.040(2) 0.0058(18) 0.0187(14) 0.0030(17)
C43 0.0399(19) 0.0238(19) 0.0226(18) 0.0008(16) 0.0155(13) 0.0078(17)
C35 0.0248(16) 0.0215(19) 0.0177(16) 0.0026(15) 0.0108(11) 0.0040(15)
C6 0.0297(17) 0.0234(19) 0.0239(18) 0.0097(16) 0.0139(13) 0.0097(16)
C25 0.0313(17) 0.0223(19) 0.0184(16) -0.0010(15) 0.0131(12) -0.0002(16)
C23 0.0292(17) 0.0241(19) 0.0204(17) 0.0046(16) 0.0136(12) 0.0031(15)
C42 0.0254(16) 0.0192(18) 0.0256(18) 0.0011(15) 0.0145(12) 0.0063(15)

loop_
_atom_type_symbol
_atom_type_description
_atom_type_scat_dispersion_real
_atom_type_scat_dispersion_imag
_atom_type_scat_source
C C 0.0033 0.0016 'International Tables Vol C Tables 4.2.6.8 and 6.1.1.4'
H H 0.0000 0.0000 'International Tables Vol C Tables 4.2.6.8 and 6.1.1.4'
N N 0.0061 0.0033 'International Tables Vol C Tables 4.2.6.8 and 6.1.1.4'
S S 0.1246 0.1234 'International Tables Vol C Tables 4.2.6.8 and 6.1.1.4'

loop_
_geom_angle_atom_site_label_1
_geom_angle_atom_site_label_2
_geom_angle_atom_site_label_3
_geom_angle
_geom_angle_site_symmetry_1
_geom_angle_site_symmetry_3
_geom_angle_publ_flag
C12 S1 C11 98.87(19) . . ?
C48 S3 C47 98.47(18) . . ?
C36 S4 C35 99.26(19) . . ?
C24 S2 C23 99.06(18) . . ?
C19 N4 C18 116.7(3) . . ?
N4 C18 C17 124.4(3) . . ?
C13 C18 N4 116.9(4) . . ?
C13 C18 C17 118.7(3) . . ?
C47 N8 C41 132.7(3) . . ?
C44 N8 C47 107.9(3) . . ?
C44 N8 C41 119.4(3) . . ?
C32 N10 C30 119.3(3) . . ?
C35 N10 C32 106.8(3) . . ?
C35 N10 C30 133.9(3) . . ?
C11 N1 C5 133.7(3) . . ?
C11 N1 C8 107.5(3) . . ?
C8 N1 C5 118.8(3) . . ?
C31 N11 C29 117.0(3) . . ?
C20 N5 C17 119.6(3) . . ?
C23 N5 C17 133.5(3) . . ?
C23 N5 C20 106.9(3) . . ?
N1 C11 S1 128.0(3) . . ?
C10 C11 S1 123.0(3) . . ?
C10 C11 N1 108.4(4) . . ?
C5 C4 H4 119.7 . . ?
C3 C4 H4 119.7 . . ?
C3 C4 C5 120.7(4) . . ?
N4 C19 H19 117.7 . . ?
N4 C19 C20 124.6(3) . . ?
C20 C19 H19 117.7 . . ?
N11 C29 C28 117.0(4) . . ?
N11 C29 C30 124.6(3) . . ?
C30 C29 C28 118.4(4) . . ?
N10 C32 C31 118.6(3) . . ?
C33 C32 N10 109.1(3) . . ?
C33 C32 C31 132.3(4) . . ?
N8 C47 S3 128.9(3) . . ?
C46 C47 S3 123.5(3) . . ?
C46 C47 N8 107.1(4) . . ?
C4 C5 N1 124.5(3) . . ?
C4 C5 C6 118.8(3) . . ?
C6 C5 N1 116.6(4) . . ?
N11 C31 C32 124.6(4) . . ?
N11 C31 H31 117.7 . . ?
C32 C31 H31 117.7 . . ?
C18 C17 N5 116.1(3) . . ?
C16 C17 C18 119.7(3) . . ?
C16 C17 N5 124.1(4) . . ?
N5 C20 C19 118.6(3) . . ?
C21 C20 N5 109.7(4) . . ?
C21 C20 C19 131.7(4) . . ?
C21 C22 H22 125.8 . . ?
C23 C22 H22 125.8 . . ?
C23 C22 C21 108.4(4) . . ?
C7 N2 C6 115.1(3) . . ?
N3 C12 S1 178.9(4) . . ?
C43 N9 C42 116.3(4) . . ?
C10 C9 H9 126.9 . . ?
C10 C9 C8 106.2(4) . . ?
C8 C9 H9 126.9 . . ?
N8 C41 C42 116.2(3) . . ?
C40 C41 N8 124.6(4) . . ?
C40 C41 C42 119.2(4) . . ?
C15 C14 H14 120.5 . . ?
C13 C14 H14 120.5 . . ?
C13 C14 C15 119.1(4) . . ?
N12 C36 S4 178.6(4) . . ?
C20 C21 C22 106.7(3) . . ?
C20 C21 H21 126.7 . . ?
C22 C21 H21 126.7 . . ?
C1 C2 H2 120.3 . . ?
C1 C2 C3 119.5(4) . . ?
C3 C2 H2 120.3 . . ?
N7 C48 S3 179.2(4) . . ?
C17 C16 H16 120.0 . . ?
C15 C16 C17 119.9(4) . . ?
C15 C16 H16 120.0 . . ?
C41 C40 H40 119.4 . . ?
C41 C40 C39 121.2(4) . . ?
C39 C40 H40 119.4 . . ?
C14 C15 H15 119.2 . . ?
C16 C15 C14 121.5(4) . . ?
C16 C15 H15 119.2 . . ?
C38 C37 H37 119.4 . . ?
C38 C37 C42 121.2(4) . . ?
C42 C37 H37 119.4 . . ?
C18 C13 H13 119.5 . . ?
C14 C13 C18 121.0(4) . . ?
C14 C13 H13 119.5 . . ?
C33 C34 H34 125.8 . . ?
C33 C34 C35 108.4(3) . . ?
C35 C34 H34 125.8 . . ?
C11 C10 C9 109.3(3) . . ?
C11 C10 H10 125.4 . . ?
C9 C10 H10 125.4 . . ?
N6 C24 S2 179.5(4) . . ?
C2 C1 H1 119.3 . . ?
C2 C1 C6 121.3(4) . . ?
C6 C1 H1 119.3 . . ?
N1 C8 C9 108.6(3) . . ?
N1 C8 C7 119.2(3) . . ?
C7 C8 C9 132.1(4) . . ?
C27 C26 H26 119.2 . . ?
C25 C26 H26 119.2 . . ?
C25 C26 C27 121.6(4) . . ?
C29 C28 H28 119.7 . . ?
C27 C28 C29 120.5(4) . . ?
C27 C28 H28 119.7 . . ?
C32 C33 C34 107.6(4) . . ?
C32 C33 H33 126.2 . . ?
C34 C33 H33 126.2 . . ?
C29 C30 N10 115.8(4) . . ?
C25 C30 N10 123.4(3) . . ?
C25 C30 C29 120.8(3) . . ?
C4 C3 C2 120.6(4) . . ?
C4 C3 H3 119.7 . . ?
C2 C3 H3 119.7 . . ?
C44 C45 H45 126.9 . . ?
C44 C45 C46 106.2(3) . . ?
C46 C45 H45 126.9 . . ?
N8 C44 C43 118.8(3) . . ?
C45 C44 N8 108.7(4) . . ?
C45 C44 C43 132.5(4) . . ?
C26 C27 H27 120.3 . . ?
C28 C27 C26 119.4(4) . . ?
C28 C27 H27 120.3 . . ?
C40 C39 H39 120.3 . . ?
C40 C39 C38 119.3(4) . . ?
C38 C39 H39 120.3 . . ?
N2 C7 C8 124.9(4) . . ?
N2 C7 H7 117.6 . . ?
C8 C7 H7 117.6 . . ?
C47 C46 C45 110.2(4) . . ?
C47 C46 H46 124.9 . . ?
C45 C46 H46 124.9 . . ?
C37 C38 C39 120.2(4) . . ?
C37 C38 H38 119.9 . . ?
C39 C38 H38 119.9 . . ?
N9 C43 C44 124.7(4) . . ?
N9 C43 H43 117.7 . . ?
C44 C43 H43 117.7 . . ?
N10 C35 S4 128.5(3) . . ?
N10 C35 C34 108.2(3) . . ?
C34 C35 S4 122.5(3) . . ?
N2 C6 C5 125.3(3) . . ?
N2 C6 C1 115.7(4) . . ?
C1 C6 C5 119.0(4) . . ?
C26 C25 H25 120.4 . . ?
C30 C25 C26 119.1(4) . . ?
C30 C25 H25 120.4 . . ?
N5 C23 S2 128.9(3) . . ?
N5 C23 C22 108.3(3) . . ?
C22 C23 S2 122.3(3) . . ?
N9 C42 C41 124.6(3) . . ?
N9 C42 C37 116.5(4) . . ?
C37 C42 C41 118.9(3) . . ?

loop_
_geom_bond_atom_site_label_1
_geom_bond_atom_site_label_2
_geom_bond_distance
_geom_bond_site_symmetry_2
_geom_bond_publ_flag
S1 C11 1.755(4) . ?
S1 C12 1.709(4) . ?
S3 C47 1.748(4) . ?
S3 C48 1.705(4) . ?
S4 C36 1.703(4) . ?
S4 C35 1.764(4) . ?
S2 C24 1.714(4) . ?
S2 C23 1.759(4) . ?
N4 C18 1.396(5) . ?
N4 C19 1.296(5) . ?
C18 C17 1.417(6) . ?
C18 C13 1.395(5) . ?
N8 C47 1.392(5) . ?
N8 C41 1.413(5) . ?
N8 C44 1.390(5) . ?
N12 C36 1.148(5) . ?
N10 C32 1.400(5) . ?
N10 C30 1.424(4) . ?
N10 C35 1.378(5) . ?
N1 C11 1.385(5) . ?
N1 C5 1.408(5) . ?
N1 C8 1.401(5) . ?
N11 C29 1.384(6) . ?
N11 C31 1.296(5) . ?
N5 C17 1.419(5) . ?
N5 C20 1.395(5) . ?
N5 C23 1.381(5) . ?
C11 C10 1.380(6) . ?
C4 H4 0.9500 . ?
C4 C5 1.394(6) . ?
C4 C3 1.374(5) . ?
C19 H19 0.9500 . ?
C19 C20 1.424(6) . ?
N6 C24 1.144(5) . ?
N7 C48 1.151(5) . ?
C29 C28 1.417(5) . ?
C29 C30 1.413(5) . ?
C32 C31 1.413(5) . ?
C32 C33 1.363(5) . ?
C47 C46 1.370(5) . ?
C5 C6 1.402(5) . ?
C31 H31 0.9500 . ?
C17 C16 1.381(5) . ?
C20 C21 1.379(5) . ?
C22 H22 0.9500 . ?
C22 C21 1.396(6) . ?
C22 C23 1.394(5) . ?
N2 C7 1.318(5) . ?
N2 C6 1.394(6) . ?
C12 N3 1.145(5) . ?
N9 C43 1.305(5) . ?
N9 C42 1.384(5) . ?
C9 H9 0.9500 . ?
C9 C10 1.398(6) . ?
C9 C8 1.406(5) . ?
C41 C40 1.386(5) . ?
C41 C42 1.419(6) . ?
C14 H14 0.9500 . ?
C14 C15 1.386(6) . ?
C14 C13 1.378(5) . ?
C21 H21 0.9500 . ?
C2 H2 0.9500 . ?
C2 C1 1.369(6) . ?
C2 C3 1.378(6) . ?
C16 H16 0.9500 . ?
C16 C15 1.372(5) . ?
C40 H40 0.9500 . ?
C40 C39 1.389(6) . ?
C15 H15 0.9500 . ?
C37 H37 0.9500 . ?
C37 C38 1.364(6) . ?
C37 C42 1.400(5) . ?
C13 H13 0.9500 . ?
C34 H34 0.9500 . ?
C34 C33 1.382(6) . ?
C34 C35 1.385(5) . ?
C10 H10 0.9500 . ?
C1 H1 0.9500 . ?
C1 C6 1.395(5) . ?
C8 C7 1.401(5) . ?
C26 H26 0.9500 . ?
C26 C27 1.392(6) . ?
C26 C25 1.386(5) . ?
C28 H28 0.9500 . ?
C28 C27 1.378(7) . ?
C33 H33 0.9500 . ?
C30 C25 1.383(6) . ?
C3 H3 0.9500 . ?
C45 H45 0.9500 . ?
C45 C44 1.388(6) . ?
C45 C46 1.388(6) . ?
C44 C43 1.415(6) . ?
C27 H27 0.9500 . ?
C39 H39 0.9500 . ?
C39 C38 1.405(7) . ?
C7 H7 0.9500 . ?
C46 H46 0.9500 . ?
C38 H38 0.9500 . ?
C43 H43 0.9500 . ?
C25 H25 0.9500 . ?
